data_7105358
loop_
_publ_author_name
'Hooper, Thomas N'
'Green, Michael'
'Russell, Christopher A'

_publ_section_title
;
 Cationic Au(I) alkyne complexes: synthesis, structure and reactivity.
;
_journal_issue 13
_journal_name_full 'Chemical communications (Cambridge, England)'
_journal_page_first 2313
_journal_page_last 2315
_journal_paper_doi 10.1039/b923900f
_journal_volume 46
_journal_year 2010
_chemical_formula_moiety 'C42 H90 Au3 P3, 2(F6 Sb)'
_chemical_formula_sum 'C42 H90 Au3 F12 P3 Sb2'
_chemical_formula_weight 1750.45
_space_group_IT_number 2
_symmetry_cell_setting triclinic
_symmetry_space_group_name_Hall '-P 1'
_symmetry_space_group_name_H-M 'P -1'
_atom_sites_solution_hydrogens geom
_atom_sites_solution_primary direct
_atom_sites_solution_secondary difmap
_audit_creation_method SHELXL-97
_cell_angle_alpha 71.538(2)
_cell_angle_beta 74.813(2)
_cell_angle_gamma 65.314(2)
_cell_formula_units_Z 2
_cell_length_a 12.5638(5)
_cell_length_b 13.4735(5)
_cell_length_c 19.4883(7)
_cell_measurement_reflns_used 9538
_cell_measurement_temperature 100(2)
_cell_measurement_theta_max 29.549
_cell_measurement_theta_min 2.229
_cell_volume 2810.80(19)
_computing_cell_refinement 'Apex II (Bruker-AXS, 2007)'
_computing_data_collection 'Apex II (Bruker-AXS, 2007)'
_computing_data_reduction
;
SAINT v7.34A (Bruker-AXS, 2007) & XPREP v2005/4 (Bruker-AXS, 2005)
;
_computing_structure_refinement 'SHELXL-97 (Sheldrick, 1997)'
_computing_structure_solution 'SHELXS-97 (Sheldrick, 1990)'
_diffrn_ambient_temperature 100(2)
_diffrn_detector 'CCD plate'
_diffrn_detector_area_resol_mean 8.366
_diffrn_detector_type 'Bruker-AXS SMART APEX'
_diffrn_measured_fraction_theta_full 0.992
_diffrn_measured_fraction_theta_max 0.992
_diffrn_measurement_details 'frames, 0.3\% width'
_diffrn_measurement_device 'four-circle diffractometer'
_diffrn_measurement_device_type 'Bruker-AXS Kappa'
_diffrn_measurement_method '\w & \f scans'
_diffrn_measurement_specimen_support
;
glass fibre
;
_diffrn_radiation_collimation '0.5 mm double pinhole'
_diffrn_radiation_monochromator graphite
_diffrn_radiation_probe x-ray
_diffrn_radiation_type 'Mo K\a'
_diffrn_radiation_wavelength 0.71074
_diffrn_reflns_av_R_equivalents 0.0424
_diffrn_reflns_av_sigmaI/netI 0.0284
_diffrn_reflns_limit_h_max 17
_diffrn_reflns_limit_h_min -17
_diffrn_reflns_limit_k_max 18
_diffrn_reflns_limit_k_min -18
_diffrn_reflns_limit_l_max 27
_diffrn_reflns_limit_l_min -27
_diffrn_reflns_number 122812
_diffrn_reflns_theta_full 29.71
_diffrn_reflns_theta_max 29.71
_diffrn_reflns_theta_min 1.97
_diffrn_source 'sealed X-ray tube'
_diffrn_source_current 40
_diffrn_source_power 2
_diffrn_source_size '0.4 x 8 mm fine focus'
_diffrn_source_target Mo
_diffrn_source_type 'Bruker-AXS KFF Mo 2K 90\% Ceramic'
_diffrn_source_voltage 50
_exptl_absorpt_coefficient_mu 8.903
_exptl_absorpt_correction_T_max 0.7459
_exptl_absorpt_correction_T_min 0.4784
_exptl_absorpt_correction_type multi-scan
_exptl_absorpt_process_details SADABS-2007/4
_exptl_crystal_colour colourless
_exptl_crystal_density_diffrn 2.068
_exptl_crystal_density_method 'not measured'
_exptl_crystal_description plate
_exptl_crystal_F_000 1668
_exptl_crystal_size_max 0.30
_exptl_crystal_size_mid 0.10
_exptl_crystal_size_min 0.05
_refine_diff_density_max 3.488
_refine_diff_density_min -2.314
_refine_diff_density_rms 0.157
_refine_ls_extinction_method none
_refine_ls_goodness_of_fit_ref 1.017
_refine_ls_hydrogen_treatment constr
_refine_ls_matrix_type full
_refine_ls_number_parameters 589
_refine_ls_number_reflns 15849
_refine_ls_number_restraints 0
_refine_ls_restrained_S_all 1.017
_refine_ls_R_factor_all 0.0335
_refine_ls_R_factor_gt 0.0240
_refine_ls_shift/su_max 0.007
_refine_ls_shift/su_mean 0.000
_refine_ls_structure_factor_coef Fsqd
_refine_ls_weighting_details 'calc w=1/[\s^2^(Fo^2^)+(0.0137P)^2^+9.7429P] where P=(Fo^2^+2Fc^2^)/3'
_refine_ls_weighting_scheme calc
_refine_ls_wR_factor_gt 0.0462
_refine_ls_wR_factor_ref 0.0490
_reflns_number_gt 13571
_reflns_number_total 15849
_reflns_threshold_expression >2sigma(I)
_cod_data_source_file b923900f.txt
_cod_data_source_block 5b
_cod_depositor_comments
;
The following automatic conversions were performed:
'_symmetry_cell_setting' value 'Triclinic' changed to 'triclinic'
according to '/home/saulius/struct/CIF-dictionaries/cif_core.dic'
dictionary named 'cif_core.dic' version 2.4.1 from
2010-06-29.

'_diffrn_radiation_probe' value 'X-ray' changed to 'x-ray'
according to '/home/saulius/struct/CIF-dictionaries/cif_core.dic'
dictionary named 'cif_core.dic' version 2.4.1 from 2010-06-29.

Automatic conversion script
Id: cif_fix_enum 1527 2010-12-29 10:47:43Z saulius 
;
_cod_original_cell_volume 2810.81(18)
_cod_database_code 7105358

loop_
_symmetry_equiv_pos_as_xyz
'x, y, z'
'-x, -y, -z'

loop_
_atom_site_label
_atom_site_type_symbol
_atom_site_fract_x
_atom_site_fract_y
_atom_site_fract_z
_atom_site_U_iso_or_equiv
_atom_site_adp_type
_atom_site_occupancy
_atom_site_symmetry_multiplicity
_atom_site_calc_flag
_atom_site_refinement_flags
_atom_site_disorder_assembly
_atom_site_disorder_group
C1 C 0.6352(3) 0.8779(3) 0.65730(17) 0.0141(6) Uani 1 1 d . . .
C2 C 0.6738(3) 0.9556(3) 0.63316(17) 0.0147(6) Uani 1 1 d . . .
C3 C 0.7320(3) 1.0370(3) 0.58828(17) 0.0143(6) Uani 1 1 d . . .
C4 C 0.7546(4) 1.0268(3) 0.50867(18) 0.0241(8) Uani 1 1 d . . .
H4A H 0.8033 0.9489 0.5060 0.036 Uiso 1 1 calc R . .
H4B H 0.7961 1.0765 0.4770 0.036 Uiso 1 1 calc R . .
H4C H 0.6787 1.0487 0.4924 0.036 Uiso 1 1 calc R . .
C5 C 0.6505(4) 1.1567(3) 0.5951(2) 0.0247(8) Uani 1 1 d . . .
H5A H 0.5764 1.1772 0.5771 0.037 Uiso 1 1 calc R . .
H5B H 0.6899 1.2093 0.5659 0.037 Uiso 1 1 calc R . .
H5C H 0.6332 1.1601 0.6465 0.037 Uiso 1 1 calc R . .
C6 C 0.8500(3) 1.0061(3) 0.61337(19) 0.0205(7) Uani 1 1 d . . .
H6A H 0.8350 1.0156 0.6633 0.031 Uiso 1 1 calc R . .
H6B H 0.8910 1.0554 0.5804 0.031 Uiso 1 1 calc R . .
H6C H 0.8994 0.9278 0.6124 0.031 Uiso 1 1 calc R . .
Au1 Au 0.700279(12) 0.849967(12) 0.759442(7) 0.01658(3) Uani 1 1 d . . .
P1 P 0.77711(8) 0.79738(8) 0.86539(5) 0.01498(17) Uani 1 1 d . . .
C7 C 0.6931(4) 0.7204(3) 0.94362(19) 0.0230(8) Uani 1 1 d . . .
C8 C 0.5594(4) 0.7815(4) 0.9411(2) 0.0307(10) Uani 1 1 d . . .
H8A H 0.5428 0.7875 0.8932 0.046 Uiso 1 1 calc R . .
H8B H 0.5339 0.8569 0.9490 0.046 Uiso 1 1 calc R . .
H8C H 0.5161 0.7388 0.9795 0.046 Uiso 1 1 calc R . .
C9 C 0.7260(4) 0.6021(3) 0.9341(2) 0.0286(9) Uani 1 1 d . . .
H9A H 0.8078 0.5566 0.9428 0.043 Uiso 1 1 calc R . .
H9B H 0.7187 0.6068 0.8842 0.043 Uiso 1 1 calc R . .
H9C H 0.6725 0.5673 0.9692 0.043 Uiso 1 1 calc R . .
C10 C 0.7201(4) 0.7098(4) 1.01897(19) 0.0289(9) Uani 1 1 d . . .
H10A H 0.6809 0.6631 1.0570 0.043 Uiso 1 1 calc R . .
H10B H 0.6906 0.7847 1.0285 0.043 Uiso 1 1 calc R . .
H10C H 0.8059 0.6749 1.0192 0.043 Uiso 1 1 calc R . .
C11 C 0.9377(3) 0.7010(3) 0.84479(19) 0.0182(7) Uani 1 1 d . . .
C12 C 0.9425(4) 0.6174(3) 0.8037(2) 0.0271(8) Uani 1 1 d . . .
H12A H 1.0253 0.5752 0.7866 0.041 Uiso 1 1 calc R . .
H12B H 0.8999 0.6590 0.7617 0.041 Uiso 1 1 calc R . .
H12C H 0.9054 0.5651 0.8369 0.041 Uiso 1 1 calc R . .
C13 C 0.9989(4) 0.6347(3) 0.9128(2) 0.0246(8) Uani 1 1 d . . .
H13A H 1.0825 0.5922 0.8977 0.037 Uiso 1 1 calc R . .
H13B H 0.9602 0.5824 0.9440 0.037 Uiso 1 1 calc R . .
H13C H 0.9931 0.6869 0.9402 0.037 Uiso 1 1 calc R . .
C14 C 1.0079(3) 0.7722(3) 0.7915(2) 0.0257(8) Uani 1 1 d . . .
H14A H 1.0130 0.8228 0.8162 0.039 Uiso 1 1 calc R . .
H14B H 0.9675 0.8166 0.7488 0.039 Uiso 1 1 calc R . .
H14C H 1.0879 0.7225 0.7756 0.039 Uiso 1 1 calc R . .
C15 C 0.7680(3) 0.9290(3) 0.88679(18) 0.0186(7) Uani 1 1 d . . .
C16 C 0.6414(4) 0.9912(4) 0.9224(2) 0.0274(9) Uani 1 1 d . . .
H16A H 0.6230 0.9444 0.9703 0.041 Uiso 1 1 calc R . .
H16B H 0.5844 1.0061 0.8909 0.041 Uiso 1 1 calc R . .
H16C H 0.6367 1.0625 0.9284 0.041 Uiso 1 1 calc R . .
C17 C 0.7893(4) 1.0130(3) 0.8145(2) 0.0230(8) Uani 1 1 d . . .
H17A H 0.7894 1.0792 0.8254 0.035 Uiso 1 1 calc R . .
H17B H 0.7261 1.0361 0.7857 0.035 Uiso 1 1 calc R . .
H17C H 0.8660 0.9771 0.7866 0.035 Uiso 1 1 calc R . .
C18 C 0.8560(4) 0.9059(3) 0.9368(2) 0.0234(8) Uani 1 1 d . . .
H18A H 0.9371 0.8770 0.9116 0.035 Uiso 1 1 calc R . .
H18B H 0.8446 0.8501 0.9818 0.035 Uiso 1 1 calc R . .
H18C H 0.8424 0.9758 0.9491 0.035 Uiso 1 1 calc R . .
Au2 Au 0.463729(11) 1.009786(10) 0.681698(6) 0.01309(3) Uani 1 1 d . . .
P2 P 0.27398(8) 1.12494(7) 0.71286(4) 0.01185(16) Uani 1 1 d . . .
C19 C 0.1770(3) 1.0379(3) 0.74254(19) 0.0184(7) Uani 1 1 d . . .
C20 C 0.0570(3) 1.0920(3) 0.7868(2) 0.0253(8) Uani 1 1 d . . .
H20A H 0.0091 1.0457 0.7974 0.038 Uiso 1 1 calc R . .
H20B H 0.0157 1.1673 0.7585 0.038 Uiso 1 1 calc R . .
H20C H 0.0696 1.0974 0.8328 0.038 Uiso 1 1 calc R . .
C21 C 0.1576(4) 1.0155(3) 0.67480(19) 0.0213(7) Uani 1 1 d . . .
H21A H 0.1127 0.9656 0.6905 0.032 Uiso 1 1 calc R . .
H21B H 0.2345 0.9799 0.6470 0.032 Uiso 1 1 calc R . .
H21C H 0.1133 1.0868 0.6438 0.032 Uiso 1 1 calc R . .
C22 C 0.2444(4) 0.9210(3) 0.78815(19) 0.0221(8) Uani 1 1 d . . .
H22A H 0.2620 0.9295 0.8316 0.033 Uiso 1 1 calc R . .
H22B H 0.3186 0.8844 0.7585 0.033 Uiso 1 1 calc R . .
H22C H 0.1954 0.8749 0.8033 0.033 Uiso 1 1 calc R . .
C23 C 0.2278(3) 1.2439(3) 0.63029(18) 0.0157(6) Uani 1 1 d . . .
C24 C 0.0929(3) 1.3080(3) 0.6361(2) 0.0237(8) Uani 1 1 d . . .
H24A H 0.0638 1.3372 0.6803 0.036 Uiso 1 1 calc R . .
H24B H 0.0539 1.2570 0.6387 0.036 Uiso 1 1 calc R . .
H24C H 0.0750 1.3707 0.5930 0.036 Uiso 1 1 calc R . .
C25 C 0.2724(4) 1.1960(3) 0.56113(18) 0.0201(7) Uani 1 1 d . . .
H25A H 0.2502 1.2575 0.5179 0.030 Uiso 1 1 calc R . .
H25B H 0.2364 1.1416 0.5661 0.030 Uiso 1 1 calc R . .
H25C H 0.3588 1.1587 0.5556 0.030 Uiso 1 1 calc R . .
C26 C 0.2872(3) 1.3279(3) 0.61869(18) 0.0174(7) Uani 1 1 d . . .
H26A H 0.2710 1.3837 0.5724 0.026 Uiso 1 1 calc R . .
H26B H 0.3730 1.2879 0.6172 0.026 Uiso 1 1 calc R . .
H26C H 0.2557 1.3658 0.6591 0.026 Uiso 1 1 calc R . .
C27 C 0.2729(3) 1.1800(3) 0.79123(17) 0.0161(7) Uani 1 1 d . . .
C28 C 0.2873(4) 1.0844(3) 0.86100(18) 0.0237(8) Uani 1 1 d . . .
H28A H 0.3031 1.1073 0.8992 0.036 Uiso 1 1 calc R . .
H28B H 0.3537 1.0169 0.8503 0.036 Uiso 1 1 calc R . .
H28C H 0.2144 1.0681 0.8780 0.036 Uiso 1 1 calc R . .
C29 C 0.1620(4) 1.2815(3) 0.8064(2) 0.0259(8) Uani 1 1 d . . .
H29A H 0.0915 1.2621 0.8162 0.039 Uiso 1 1 calc R . .
H29B H 0.1565 1.3451 0.7637 0.039 Uiso 1 1 calc R . .
H29C H 0.1669 1.3021 0.8491 0.039 Uiso 1 1 calc R . .
C30 C 0.3835(3) 1.2119(3) 0.77586(19) 0.0220(8) Uani 1 1 d . . .
H30A H 0.3781 1.2748 0.7328 0.033 Uiso 1 1 calc R . .
H30B H 0.4551 1.1471 0.7668 0.033 Uiso 1 1 calc R . .
H30C H 0.3872 1.2338 0.8183 0.033 Uiso 1 1 calc R . .
Au3 Au 0.589345(11) 0.741021(10) 0.680990(6) 0.01286(3) Uani 1 1 d . . .
P3 P 0.56031(8) 0.57538(7) 0.70063(4) 0.01205(16) Uani 1 1 d . . .
C31 C 0.4659(3) 0.5901(3) 0.63405(18) 0.0176(7) Uani 1 1 d . . .
C32 C 0.3603(3) 0.7026(3) 0.6307(2) 0.0253(8) Uani 1 1 d . . .
H32A H 0.3166 0.7155 0.5919 0.038 Uiso 1 1 calc R . .
H32B H 0.3893 0.7637 0.6204 0.038 Uiso 1 1 calc R . .
H32C H 0.3076 0.7003 0.6778 0.038 Uiso 1 1 calc R . .
C33 C 0.4221(4) 0.4932(3) 0.6512(2) 0.0236(8) Uani 1 1 d . . .
H33A H 0.3690 0.4915 0.6981 0.035 Uiso 1 1 calc R . .
H33B H 0.4900 0.4219 0.6540 0.035 Uiso 1 1 calc R . .
H33C H 0.3791 0.5043 0.6123 0.035 Uiso 1 1 calc R . .
C34 C 0.5376(4) 0.5985(3) 0.55621(19) 0.0240(8) Uani 1 1 d . . .
H34A H 0.6034 0.5269 0.5538 0.036 Uiso 1 1 calc R . .
H34B H 0.5689 0.6584 0.5447 0.036 Uiso 1 1 calc R . .
H34C H 0.4859 0.6157 0.5208 0.036 Uiso 1 1 calc R . .
C35 C 0.4867(3) 0.5346(3) 0.79819(18) 0.0168(7) Uani 1 1 d . . .
C36 C 0.3524(3) 0.6001(3) 0.8065(2) 0.0271(9) Uani 1 1 d . . .
H36A H 0.3164 0.5752 0.7794 0.041 Uiso 1 1 calc R . .
H36B H 0.3367 0.6807 0.7869 0.041 Uiso 1 1 calc R . .
H36C H 0.3184 0.5863 0.8583 0.041 Uiso 1 1 calc R . .
C37 C 0.5098(3) 0.4085(3) 0.82499(19) 0.0204(7) Uani 1 1 d . . .
H37A H 0.4700 0.3927 0.8754 0.031 Uiso 1 1 calc R . .
H37B H 0.5953 0.3661 0.8232 0.031 Uiso 1 1 calc R . .
H37C H 0.4790 0.3860 0.7935 0.031 Uiso 1 1 calc R . .
C38 C 0.5337(4) 0.5702(4) 0.84834(19) 0.0272(9) Uani 1 1 d . . .
H38A H 0.4939 0.5534 0.8987 0.041 Uiso 1 1 calc R . .
H38B H 0.5178 0.6510 0.8317 0.041 Uiso 1 1 calc R . .
H38C H 0.6193 0.5287 0.8466 0.041 Uiso 1 1 calc R . .
C39 C 0.7158(3) 0.4690(3) 0.68407(18) 0.0162(7) Uani 1 1 d . . .
C40 C 0.7216(4) 0.3579(3) 0.6750(2) 0.0235(8) Uani 1 1 d . . .
H40A H 0.8045 0.3072 0.6681 0.035 Uiso 1 1 calc R . .
H40B H 0.6854 0.3725 0.6322 0.035 Uiso 1 1 calc R . .
H40C H 0.6785 0.3230 0.7188 0.035 Uiso 1 1 calc R . .
C41 C 0.7804(4) 0.4463(3) 0.7474(2) 0.0253(8) Uani 1 1 d . . .
H41A H 0.7439 0.4069 0.7925 0.038 Uiso 1 1 calc R . .
H41B H 0.7746 0.5177 0.7537 0.038 Uiso 1 1 calc R . .
H41C H 0.8640 0.3995 0.7364 0.038 Uiso 1 1 calc R . .
C42 C 0.7854(3) 0.5221(3) 0.6148(2) 0.0208(7) Uani 1 1 d . . .
H42A H 0.7847 0.5920 0.6206 0.031 Uiso 1 1 calc R . .
H42B H 0.7481 0.5385 0.5721 0.031 Uiso 1 1 calc R . .
H42C H 0.8674 0.4695 0.6077 0.031 Uiso 1 1 calc R . .
Sb1 Sb 0.19380(2) 0.757477(19) 0.028454(12) 0.01688(5) Uani 1 1 d . . .
F1 F 0.1705(2) 0.7374(2) -0.05651(12) 0.0340(6) Uani 1 1 d . . .
F2 F 0.0419(2) 0.8670(2) 0.03675(14) 0.0417(7) Uani 1 1 d . . .
F3 F 0.2573(3) 0.8670(2) -0.02828(13) 0.0369(6) Uani 1 1 d . . .
F4 F 0.2190(2) 0.7789(2) 0.11277(12) 0.0314(5) Uani 1 1 d . . .
F5 F 0.3453(2) 0.6465(2) 0.02177(15) 0.0388(6) Uani 1 1 d . . .
F6 F 0.1328(3) 0.6469(2) 0.08678(14) 0.0399(6) Uani 1 1 d . . .
Sb2 Sb 0.06675(2) 0.680295(19) 0.557860(13) 0.01765(5) Uani 1 1 d . . .
F7 F 0.0963(2) 0.7888(2) 0.58309(15) 0.0366(6) Uani 1 1 d . . .
F8 F -0.0908(2) 0.7335(2) 0.60402(14) 0.0319(5) Uani 1 1 d . . .
F9 F 0.0234(2) 0.7831(2) 0.46984(14) 0.0354(6) Uani 1 1 d . . .
F10 F 0.0386(2) 0.57290(19) 0.53138(13) 0.0317(5) Uani 1 1 d . . .
F11 F 0.1120(2) 0.5790(2) 0.64569(12) 0.0366(6) Uani 1 1 d . . .
F12 F 0.2256(2) 0.6290(2) 0.51238(12) 0.0273(5) Uani 1 1 d . . .

loop_
_atom_site_aniso_label
_atom_site_aniso_U_11
_atom_site_aniso_U_22
_atom_site_aniso_U_33
_atom_site_aniso_U_23
_atom_site_aniso_U_13
_atom_site_aniso_U_12
C1 0.0112(17) 0.0132(15) 0.0158(14) -0.0012(12) -0.0034(12) -0.0032(13)
C2 0.0141(17) 0.0132(15) 0.0157(14) -0.0051(12) -0.0019(12) -0.0029(14)
C3 0.0158(18) 0.0137(15) 0.0135(14) -0.0010(12) 0.0000(12) -0.0083(14)
C4 0.037(2) 0.027(2) 0.0152(15) -0.0015(14) -0.0032(15) -0.0201(19)
C5 0.024(2) 0.0128(17) 0.034(2) -0.0034(15) 0.0056(16) -0.0112(16)
C6 0.020(2) 0.0222(18) 0.0202(16) -0.0015(14) -0.0008(14) -0.0119(16)
Au1 0.01292(7) 0.02290(7) 0.01542(6) -0.00889(5) -0.00292(5) -0.00434(6)
P1 0.0128(4) 0.0216(4) 0.0134(4) -0.0062(3) -0.0008(3) -0.0083(4)
C7 0.025(2) 0.034(2) 0.0180(16) -0.0076(15) 0.0014(14) -0.0206(18)
C8 0.025(2) 0.051(3) 0.028(2) -0.0168(19) 0.0053(16) -0.025(2)
C9 0.035(2) 0.032(2) 0.030(2) -0.0072(17) -0.0035(17) -0.024(2)
C10 0.037(2) 0.043(2) 0.0173(17) -0.0057(16) 0.0017(16) -0.030(2)
C11 0.0152(18) 0.0191(17) 0.0191(16) -0.0051(13) -0.0016(13) -0.0054(15)
C12 0.028(2) 0.027(2) 0.0236(18) -0.0126(16) -0.0030(16) -0.0032(18)
C13 0.021(2) 0.026(2) 0.0257(18) -0.0013(15) -0.0106(15) -0.0073(17)
C14 0.015(2) 0.032(2) 0.0237(18) -0.0045(16) 0.0038(14) -0.0071(17)
C15 0.0183(19) 0.0226(18) 0.0177(15) -0.0076(13) -0.0007(13) -0.0094(16)
C16 0.022(2) 0.035(2) 0.0275(19) -0.0171(17) 0.0007(16) -0.0083(18)
C17 0.026(2) 0.0207(18) 0.0232(17) -0.0045(14) -0.0067(15) -0.0083(17)
C18 0.027(2) 0.030(2) 0.0218(17) -0.0092(15) -0.0051(15) -0.0153(18)
Au2 0.01112(6) 0.01315(6) 0.01265(5) -0.00390(4) -0.00149(4) -0.00176(5)
P2 0.0108(4) 0.0117(4) 0.0126(3) -0.0033(3) -0.0003(3) -0.0043(3)
C19 0.0196(19) 0.0171(17) 0.0211(16) -0.0040(13) 0.0001(14) -0.0115(15)
C20 0.021(2) 0.028(2) 0.0273(19) -0.0072(16) 0.0064(15) -0.0154(18)
C21 0.026(2) 0.0196(18) 0.0230(17) -0.0034(14) -0.0067(15) -0.0121(16)
C22 0.030(2) 0.0166(17) 0.0218(17) -0.0011(14) -0.0039(15) -0.0135(17)
C23 0.0135(18) 0.0145(16) 0.0170(15) -0.0023(12) -0.0033(12) -0.0035(14)
C24 0.016(2) 0.0210(19) 0.0307(19) -0.0032(15) -0.0077(15) -0.0028(16)
C25 0.026(2) 0.0190(17) 0.0146(15) -0.0013(13) -0.0051(14) -0.0086(16)
C26 0.0170(19) 0.0141(16) 0.0191(15) -0.0008(13) -0.0019(13) -0.0065(15)
C27 0.0210(19) 0.0161(16) 0.0142(14) -0.0060(12) 0.0000(13) -0.0093(15)
C28 0.036(2) 0.0245(19) 0.0139(15) -0.0028(14) -0.0022(15) -0.0161(18)
C29 0.030(2) 0.0221(19) 0.0264(18) -0.0134(15) 0.0032(16) -0.0090(17)
C30 0.025(2) 0.0251(19) 0.0213(17) -0.0065(14) -0.0033(15) -0.0139(17)
Au3 0.01249(7) 0.01211(6) 0.01493(5) -0.00267(4) -0.00061(4) -0.00663(5)
P3 0.0110(4) 0.0124(4) 0.0135(4) -0.0021(3) -0.0016(3) -0.0058(3)
C31 0.0165(18) 0.0199(17) 0.0180(15) 0.0005(13) -0.0060(13) -0.0098(15)
C32 0.018(2) 0.0210(19) 0.034(2) 0.0013(16) -0.0096(16) -0.0077(17)
C33 0.026(2) 0.0211(18) 0.0290(19) 0.0001(15) -0.0123(16) -0.0131(17)
C34 0.030(2) 0.027(2) 0.0165(16) 0.0006(14) -0.0094(15) -0.0119(18)
C35 0.0163(18) 0.0189(17) 0.0160(15) -0.0043(13) 0.0024(13) -0.0100(15)
C36 0.020(2) 0.024(2) 0.031(2) -0.0084(16) 0.0068(16) -0.0078(17)
C37 0.021(2) 0.0204(18) 0.0183(16) 0.0012(13) -0.0006(14) -0.0123(16)
C38 0.041(3) 0.033(2) 0.0162(16) -0.0063(15) -0.0007(16) -0.024(2)
C39 0.0125(18) 0.0118(15) 0.0203(16) 0.0006(12) -0.0023(13) -0.0039(14)
C40 0.021(2) 0.0153(17) 0.0288(19) -0.0051(14) 0.0018(15) -0.0045(16)
C41 0.017(2) 0.030(2) 0.0244(18) 0.0049(15) -0.0103(15) -0.0079(17)
C42 0.0136(18) 0.0201(18) 0.0241(17) -0.0037(14) 0.0005(14) -0.0050(15)
Sb1 0.01896(13) 0.01682(11) 0.01582(10) -0.00361(8) -0.00351(8) -0.00710(10)
F1 0.0385(15) 0.0509(16) 0.0242(11) -0.0173(11) -0.0032(10) -0.0219(13)
F2 0.0301(15) 0.0423(16) 0.0411(15) -0.0203(12) -0.0112(12) 0.0089(13)
F3 0.0604(18) 0.0315(13) 0.0266(12) 0.0024(10) -0.0054(12) -0.0317(13)
F4 0.0489(16) 0.0277(12) 0.0225(11) -0.0035(9) -0.0166(11) -0.0137(12)
F5 0.0245(14) 0.0313(14) 0.0498(16) -0.0118(12) -0.0059(12) 0.0017(11)
F6 0.0556(18) 0.0412(15) 0.0332(13) -0.0084(11) 0.0077(12) -0.0363(14)
Sb2 0.01337(12) 0.01421(11) 0.02308(11) -0.00434(9) -0.00195(9) -0.00337(9)
F7 0.0212(13) 0.0335(14) 0.0649(17) -0.0273(13) -0.0065(12) -0.0080(11)
F8 0.0138(12) 0.0275(12) 0.0517(15) -0.0168(11) 0.0041(10) -0.0050(10)
F9 0.0351(15) 0.0289(13) 0.0382(14) 0.0088(11) -0.0160(11) -0.0138(12)
F10 0.0367(15) 0.0265(12) 0.0380(13) -0.0134(10) 0.0032(11) -0.0183(11)
F11 0.0346(15) 0.0341(14) 0.0206(11) -0.0037(10) -0.0002(10) 0.0027(12)
F12 0.0173(12) 0.0344(13) 0.0259(11) -0.0107(10) 0.0025(9) -0.0060(10)

loop_
_atom_type_symbol
_atom_type_description
_atom_type_scat_dispersion_real
_atom_type_scat_dispersion_imag
_atom_type_scat_source
C C 0.0033 0.0016 'International Tables Vol C Tables 4.2.6.8 and 6.1.1.4'
H H 0.0000 0.0000 'International Tables Vol C Tables 4.2.6.8 and 6.1.1.4'
F F 0.0171 0.0103 'International Tables Vol C Tables 4.2.6.8 and 6.1.1.4'
P P 0.1023 0.0942 'International Tables Vol C Tables 4.2.6.8 and 6.1.1.4'
Sb Sb -0.5866 1.5461 'International Tables Vol C Tables 4.2.6.8 and 6.1.1.4'
Au Au -2.0133 8.8022 'International Tables Vol C Tables 4.2.6.8 and 6.1.1.4'

loop_
_geom_angle_atom_site_label_1
_geom_angle_atom_site_label_2
_geom_angle_atom_site_label_3
_geom_angle
_geom_angle_site_symmetry_1
_geom_angle_site_symmetry_3
_geom_angle_publ_flag
C2 C1 Au3 170.0(3) . . ?
C2 C1 Au2 85.2(2) . . ?
Au3 C1 Au2 102.05(14) . . ?
C2 C1 Au1 85.5(2) . . ?
Au3 C1 Au1 100.42(13) . . ?
Au2 C1 Au1 95.88(12) . . ?
C1 C2 C3 166.1(3) . . ?
C1 C2 Au2 64.2(2) . . ?
C3 C2 Au2 124.0(2) . . ?
C1 C2 Au1 64.1(2) . . ?
C3 C2 Au1 125.2(2) . . ?
Au2 C2 Au1 84.18(10) . . ?
C2 C3 C6 110.2(3) . . ?
C2 C3 C5 110.1(3) . . ?
C6 C3 C5 109.7(3) . . ?
C2 C3 C4 106.2(3) . . ?
C6 C3 C4 109.7(3) . . ?
C5 C3 C4 110.8(3) . . ?
C3 C4 H4A 109.5 . . ?
C3 C4 H4B 109.5 . . ?
H4A C4 H4B 109.5 . . ?
C3 C4 H4C 109.5 . . ?
H4A C4 H4C 109.5 . . ?
H4B C4 H4C 109.5 . . ?
C3 C5 H5A 109.5 . . ?
C3 C5 H5B 109.5 . . ?
H5A C5 H5B 109.5 . . ?
C3 C5 H5C 109.5 . . ?
H5A C5 H5C 109.5 . . ?
H5B C5 H5C 109.5 . . ?
C3 C6 H6A 109.5 . . ?
C3 C6 H6B 109.5 . . ?
H6A C6 H6B 109.5 . . ?
C3 C6 H6C 109.5 . . ?
H6A C6 H6C 109.5 . . ?
H6B C6 H6C 109.5 . . ?
C1 Au1 P1 172.77(9) . . ?
C1 Au1 C2 30.36(11) . . ?
P1 Au1 C2 154.32(8) . . ?
C1 Au1 Au3 37.84(8) . . ?
P1 Au1 Au3 136.17(2) . . ?
C2 Au1 Au3 68.01(8) . . ?
C1 Au1 Au2 41.88(9) . . ?
P1 Au1 Au2 143.41(2) . . ?
C2 Au1 Au2 47.66(8) . . ?
Au3 Au1 Au2 60.474(5) . . ?
C7 P1 C15 110.45(16) . . ?
C7 P1 C11 110.67(17) . . ?
C15 P1 C11 111.21(16) . . ?
C7 P1 Au1 111.00(12) . . ?
C15 P1 Au1 108.12(12) . . ?
C11 P1 Au1 105.25(11) . . ?
C9 C7 C8 106.8(3) . . ?
C9 C7 C10 108.4(3) . . ?
C8 C7 C10 109.9(3) . . ?
C9 C7 P1 109.5(3) . . ?
C8 C7 P1 109.4(3) . . ?
C10 C7 P1 112.7(2) . . ?
C7 C8 H8A 109.5 . . ?
C7 C8 H8B 109.5 . . ?
H8A C8 H8B 109.5 . . ?
C7 C8 H8C 109.5 . . ?
H8A C8 H8C 109.5 . . ?
H8B C8 H8C 109.5 . . ?
C7 C9 H9A 109.5 . . ?
C7 C9 H9B 109.5 . . ?
H9A C9 H9B 109.5 . . ?
C7 C9 H9C 109.5 . . ?
H9A C9 H9C 109.5 . . ?
H9B C9 H9C 109.5 . . ?
C7 C10 H10A 109.5 . . ?
C7 C10 H10B 109.5 . . ?
H10A C10 H10B 109.5 . . ?
C7 C10 H10C 109.5 . . ?
H10A C10 H10C 109.5 . . ?
H10B C10 H10C 109.5 . . ?
C13 C11 C14 109.3(3) . . ?
C13 C11 C12 109.1(3) . . ?
C14 C11 C12 106.1(3) . . ?
C13 C11 P1 114.2(2) . . ?
C14 C11 P1 108.7(3) . . ?
C12 C11 P1 109.1(3) . . ?
C11 C12 H12A 109.5 . . ?
C11 C12 H12B 109.5 . . ?
H12A C12 H12B 109.5 . . ?
C11 C12 H12C 109.5 . . ?
H12A C12 H12C 109.5 . . ?
H12B C12 H12C 109.5 . . ?
C11 C13 H13A 109.5 . . ?
C11 C13 H13B 109.5 . . ?
H13A C13 H13B 109.5 . . ?
C11 C13 H13C 109.5 . . ?
H13A C13 H13C 109.5 . . ?
H13B C13 H13C 109.5 . . ?
C11 C14 H14A 109.5 . . ?
C11 C14 H14B 109.5 . . ?
H14A C14 H14B 109.5 . . ?
C11 C14 H14C 109.5 . . ?
H14A C14 H14C 109.5 . . ?
H14B C14 H14C 109.5 . . ?
C18 C15 C17 109.6(3) . . ?
C18 C15 C16 108.8(3) . . ?
C17 C15 C16 104.6(3) . . ?
C18 C15 P1 113.4(3) . . ?
C17 C15 P1 109.2(2) . . ?
C16 C15 P1 110.8(2) . . ?
C15 C16 H16A 109.5 . . ?
C15 C16 H16B 109.5 . . ?
H16A C16 H16B 109.5 . . ?
C15 C16 H16C 109.5 . . ?
H16A C16 H16C 109.5 . . ?
H16B C16 H16C 109.5 . . ?
C15 C17 H17A 109.5 . . ?
C15 C17 H17B 109.5 . . ?
H17A C17 H17B 109.5 . . ?
C15 C17 H17C 109.5 . . ?
H17A C17 H17C 109.5 . . ?
H17B C17 H17C 109.5 . . ?
C15 C18 H18A 109.5 . . ?
C15 C18 H18B 109.5 . . ?
H18A C18 H18B 109.5 . . ?
C15 C18 H18C 109.5 . . ?
H18A C18 H18C 109.5 . . ?
H18B C18 H18C 109.5 . . ?
C1 Au2 P2 171.05(9) . . ?
C1 Au2 C2 30.62(11) . . ?
P2 Au2 C2 158.30(8) . . ?
C1 Au2 Au1 42.25(8) . . ?
P2 Au2 Au1 138.33(2) . . ?
C2 Au2 Au1 48.17(8) . . ?
C1 Au2 Au3 37.25(8) . . ?
P2 Au2 Au3 133.82(2) . . ?
C2 Au2 Au3 67.73(8) . . ?
Au1 Au2 Au3 59.693(4) . . ?
C23 P2 C27 110.94(15) . . ?
C23 P2 C19 111.57(16) . . ?
C27 P2 C19 110.64(15) . . ?
C23 P2 Au2 108.26(11) . . ?
C27 P2 Au2 107.52(12) . . ?
C19 P2 Au2 107.74(12) . . ?
C20 C19 C21 109.7(3) . . ?
C20 C19 C22 109.6(3) . . ?
C21 C19 C22 105.3(3) . . ?
C20 C19 P2 113.5(2) . . ?
C21 C19 P2 109.6(2) . . ?
C22 C19 P2 108.8(2) . . ?
C19 C20 H20A 109.5 . . ?
C19 C20 H20B 109.5 . . ?
H20A C20 H20B 109.5 . . ?
C19 C20 H20C 109.5 . . ?
H20A C20 H20C 109.5 . . ?
H20B C20 H20C 109.5 . . ?
C19 C21 H21A 109.5 . . ?
C19 C21 H21B 109.5 . . ?
H21A C21 H21B 109.5 . . ?
C19 C21 H21C 109.5 . . ?
H21A C21 H21C 109.5 . . ?
H21B C21 H21C 109.5 . . ?
C19 C22 H22A 109.5 . . ?
C19 C22 H22B 109.5 . . ?
H22A C22 H22B 109.5 . . ?
C19 C22 H22C 109.5 . . ?
H22A C22 H22C 109.5 . . ?
H22B C22 H22C 109.5 . . ?
C26 C23 C24 108.4(3) . . ?
C26 C23 C25 106.6(3) . . ?
C24 C23 C25 109.0(3) . . ?
C26 C23 P2 110.2(2) . . ?
C24 C23 P2 113.4(2) . . ?
C25 C23 P2 109.0(2) . . ?
C23 C24 H24A 109.5 . . ?
C23 C24 H24B 109.5 . . ?
H24A C24 H24B 109.5 . . ?
C23 C24 H24C 109.5 . . ?
H24A C24 H24C 109.5 . . ?
H24B C24 H24C 109.5 . . ?
C23 C25 H25A 109.5 . . ?
C23 C25 H25B 109.5 . . ?
H25A C25 H25B 109.5 . . ?
C23 C25 H25C 109.5 . . ?
H25A C25 H25C 109.5 . . ?
H25B C25 H25C 109.5 . . ?
C23 C26 H26A 109.5 . . ?
C23 C26 H26B 109.5 . . ?
H26A C26 H26B 109.5 . . ?
C23 C26 H26C 109.5 . . ?
H26A C26 H26C 109.5 . . ?
H26B C26 H26C 109.5 . . ?
C29 C27 C28 109.1(3) . . ?
C29 C27 C30 108.9(3) . . ?
C28 C27 C30 105.5(3) . . ?
C29 C27 P2 114.8(3) . . ?
C28 C27 P2 108.9(2) . . ?
C30 C27 P2 109.2(2) . . ?
C27 C28 H28A 109.5 . . ?
C27 C28 H28B 109.5 . . ?
H28A C28 H28B 109.5 . . ?
C27 C28 H28C 109.5 . . ?
H28A C28 H28C 109.5 . . ?
H28B C28 H28C 109.5 . . ?
C27 C29 H29A 109.5 . . ?
C27 C29 H29B 109.5 . . ?
H29A C29 H29B 109.5 . . ?
C27 C29 H29C 109.5 . . ?
H29A C29 H29C 109.5 . . ?
H29B C29 H29C 109.5 . . ?
C27 C30 H30A 109.5 . . ?
C27 C30 H30B 109.5 . . ?
H30A C30 H30B 109.5 . . ?
C27 C30 H30C 109.5 . . ?
H30A C30 H30C 109.5 . . ?
H30B C30 H30C 109.5 . . ?
C1 Au3 P3 172.98(10) . . ?
C1 Au3 Au1 41.73(9) . . ?
P3 Au3 Au1 138.29(2) . . ?
C1 Au3 Au2 40.70(10) . . ?
P3 Au3 Au2 146.13(2) . . ?
Au1 Au3 Au2 59.834(5) . . ?
C31 P3 C39 111.34(16) . . ?
C31 P3 C35 109.76(15) . . ?
C39 P3 C35 110.84(16) . . ?
C31 P3 Au3 110.32(11) . . ?
C39 P3 Au3 103.76(10) . . ?
C35 P3 Au3 110.71(10) . . ?
C33 C31 C32 110.2(3) . . ?
C33 C31 C34 108.0(3) . . ?
C32 C31 C34 105.5(3) . . ?
C33 C31 P3 114.6(2) . . ?
C32 C31 P3 108.9(2) . . ?
C34 C31 P3 109.3(2) . . ?
C31 C32 H32A 109.5 . . ?
C31 C32 H32B 109.5 . . ?
H32A C32 H32B 109.5 . . ?
C31 C32 H32C 109.5 . . ?
H32A C32 H32C 109.5 . . ?
H32B C32 H32C 109.5 . . ?
C31 C33 H33A 109.5 . . ?
C31 C33 H33B 109.5 . . ?
H33A C33 H33B 109.5 . . ?
C31 C33 H33C 109.5 . . ?
H33A C33 H33C 109.5 . . ?
H33B C33 H33C 109.5 . . ?
C31 C34 H34A 109.5 . . ?
C31 C34 H34B 109.5 . . ?
H34A C34 H34B 109.5 . . ?
C31 C34 H34C 109.5 . . ?
H34A C34 H34C 109.5 . . ?
H34B C34 H34C 109.5 . . ?
C37 C35 C36 108.8(3) . . ?
C37 C35 C38 109.4(3) . . ?
C36 C35 C38 105.9(3) . . ?
C37 C35 P3 113.3(2) . . ?
C36 C35 P3 111.1(3) . . ?
C38 C35 P3 108.0(2) . . ?
C35 C36 H36A 109.5 . . ?
C35 C36 H36B 109.5 . . ?
H36A C36 H36B 109.5 . . ?
C35 C36 H36C 109.5 . . ?
H36A C36 H36C 109.5 . . ?
H36B C36 H36C 109.5 . . ?
C35 C37 H37A 109.5 . . ?
C35 C37 H37B 109.5 . . ?
H37A C37 H37B 109.5 . . ?
C35 C37 H37C 109.5 . . ?
H37A C37 H37C 109.5 . . ?
H37B C37 H37C 109.5 . . ?
C35 C38 H38A 109.5 . . ?
C35 C38 H38B 109.5 . . ?
H38A C38 H38B 109.5 . . ?
C35 C38 H38C 109.5 . . ?
H38A C38 H38C 109.5 . . ?
H38B C38 H38C 109.5 . . ?
C40 C39 C41 109.9(3) . . ?
C40 C39 C42 108.7(3) . . ?
C41 C39 C42 105.7(3) . . ?
C40 C39 P3 114.7(2) . . ?
C41 C39 P3 108.5(2) . . ?
C42 C39 P3 109.0(2) . . ?
C39 C40 H40A 109.5 . . ?
C39 C40 H40B 109.5 . . ?
H40A C40 H40B 109.5 . . ?
C39 C40 H40C 109.5 . . ?
H40A C40 H40C 109.5 . . ?
H40B C40 H40C 109.5 . . ?
C39 C41 H41A 109.5 . . ?
C39 C41 H41B 109.5 . . ?
H41A C41 H41B 109.5 . . ?
C39 C41 H41C 109.5 . . ?
H41A C41 H41C 109.5 . . ?
H41B C41 H41C 109.5 . . ?
C39 C42 H42A 109.5 . . ?
C39 C42 H42B 109.5 . . ?
H42A C42 H42B 109.5 . . ?
C39 C42 H42C 109.5 . . ?
H42A C42 H42C 109.5 . . ?
H42B C42 H42C 109.5 . . ?
F2 Sb1 F5 179.03(13) . . ?
F2 Sb1 F1 90.73(11) . . ?
F5 Sb1 F1 89.85(12) . . ?
F2 Sb1 F6 89.72(13) . . ?
F5 Sb1 F6 89.50(12) . . ?
F1 Sb1 F6 90.94(11) . . ?
F2 Sb1 F3 91.03(13) . . ?
F5 Sb1 F3 89.74(12) . . ?
F1 Sb1 F3 90.20(11) . . ?
F6 Sb1 F3 178.62(12) . . ?
F2 Sb1 F4 89.57(11) . . ?
F5 Sb1 F4 89.87(12) . . ?
F1 Sb1 F4 179.02(11) . . ?
F6 Sb1 F4 90.00(11) . . ?
F3 Sb1 F4 88.86(10) . . ?
F10 Sb2 F11 90.78(12) . . ?
F10 Sb2 F9 90.16(11) . . ?
F11 Sb2 F9 178.90(12) . . ?
F10 Sb2 F7 179.16(11) . . ?
F11 Sb2 F7 89.81(12) . . ?
F9 Sb2 F7 89.24(12) . . ?
F10 Sb2 F8 90.93(10) . . ?
F11 Sb2 F8 90.31(11) . . ?
F9 Sb2 F8 90.24(12) . . ?
F7 Sb2 F8 89.67(10) . . ?
F10 Sb2 F12 90.33(10) . . ?
F11 Sb2 F12 89.50(10) . . ?
F9 Sb2 F12 89.92(11) . . ?
F7 Sb2 F12 89.08(10) . . ?
F8 Sb2 F12 178.73(10) . . ?

loop_
_geom_bond_atom_site_label_1
_geom_bond_atom_site_label_2
_geom_bond_distance
_geom_bond_site_symmetry_2
_geom_bond_publ_flag
C1 C2 1.243(5) . ?
C1 Au3 2.039(3) . ?
C1 Au2 2.196(3) . ?
C1 Au1 2.212(3) . ?
C2 C3 1.493(4) . ?
C2 Au2 2.432(3) . ?
C2 Au1 2.451(3) . ?
C3 C6 1.532(5) . ?
C3 C5 1.533(5) . ?
C3 C4 1.542(4) . ?
C4 H4A 0.9800 . ?
C4 H4B 0.9800 . ?
C4 H4C 0.9800 . ?
C5 H5A 0.9800 . ?
C5 H5B 0.9800 . ?
C5 H5C 0.9800 . ?
C6 H6A 0.9800 . ?
C6 H6B 0.9800 . ?
C6 H6C 0.9800 . ?
Au1 P1 2.2899(9) . ?
Au1 Au3 3.26827(19) . ?
Au1 Au2 3.2730(2) . ?
P1 C7 1.892(4) . ?
P1 C15 1.899(3) . ?
P1 C11 1.906(4) . ?
C7 C9 1.531(5) . ?
C7 C8 1.538(6) . ?
C7 C10 1.542(5) . ?
C8 H8A 0.9800 . ?
C8 H8B 0.9800 . ?
C8 H8C 0.9800 . ?
C9 H9A 0.9800 . ?
C9 H9B 0.9800 . ?
C9 H9C 0.9800 . ?
C10 H10A 0.9800 . ?
C10 H10B 0.9800 . ?
C10 H10C 0.9800 . ?
C11 C13 1.535(5) . ?
C11 C14 1.541(5) . ?
C11 C12 1.549(5) . ?
C12 H12A 0.9800 . ?
C12 H12B 0.9800 . ?
C12 H12C 0.9800 . ?
C13 H13A 0.9800 . ?
C13 H13B 0.9800 . ?
C13 H13C 0.9800 . ?
C14 H14A 0.9800 . ?
C14 H14B 0.9800 . ?
C14 H14C 0.9800 . ?
C15 C18 1.534(5) . ?
C15 C17 1.544(5) . ?
C15 C16 1.546(5) . ?
C16 H16A 0.9800 . ?
C16 H16B 0.9800 . ?
C16 H16C 0.9800 . ?
C17 H17A 0.9800 . ?
C17 H17B 0.9800 . ?
C17 H17C 0.9800 . ?
C18 H18A 0.9800 . ?
C18 H18B 0.9800 . ?
C18 H18C 0.9800 . ?
Au2 P2 2.2821(9) . ?
Au2 Au3 3.2940(2) . ?
P2 C23 1.891(3) . ?
P2 C27 1.893(3) . ?
P2 C19 1.895(3) . ?
C19 C20 1.531(5) . ?
C19 C21 1.541(5) . ?
C19 C22 1.543(5) . ?
C20 H20A 0.9800 . ?
C20 H20B 0.9800 . ?
C20 H20C 0.9800 . ?
C21 H21A 0.9800 . ?
C21 H21B 0.9800 . ?
C21 H21C 0.9800 . ?
C22 H22A 0.9800 . ?
C22 H22B 0.9800 . ?
C22 H22C 0.9800 . ?
C23 C26 1.531(5) . ?
C23 C24 1.540(5) . ?
C23 C25 1.549(5) . ?
C24 H24A 0.9800 . ?
C24 H24B 0.9800 . ?
C24 H24C 0.9800 . ?
C25 H25A 0.9800 . ?
C25 H25B 0.9800 . ?
C25 H25C 0.9800 . ?
C26 H26A 0.9800 . ?
C26 H26B 0.9800 . ?
C26 H26C 0.9800 . ?
C27 C29 1.533(5) . ?
C27 C28 1.538(5) . ?
C27 C30 1.549(5) . ?
C28 H28A 0.9800 . ?
C28 H28B 0.9800 . ?
C28 H28C 0.9800 . ?
C29 H29A 0.9800 . ?
C29 H29B 0.9800 . ?
C29 H29C 0.9800 . ?
C30 H30A 0.9800 . ?
C30 H30B 0.9800 . ?
C30 H30C 0.9800 . ?
Au3 P3 2.3079(8) . ?
P3 C31 1.891(3) . ?
P3 C39 1.897(4) . ?
P3 C35 1.901(3) . ?
C31 C33 1.532(5) . ?
C31 C32 1.538(5) . ?
C31 C34 1.545(5) . ?
C32 H32A 0.9800 . ?
C32 H32B 0.9800 . ?
C32 H32C 0.9800 . ?
C33 H33A 0.9800 . ?
C33 H33B 0.9800 . ?
C33 H33C 0.9800 . ?
C34 H34A 0.9800 . ?
C34 H34B 0.9800 . ?
C34 H34C 0.9800 . ?
C35 C37 1.533(5) . ?
C35 C36 1.535(5) . ?
C35 C38 1.539(5) . ?
C36 H36A 0.9800 . ?
C36 H36B 0.9800 . ?
C36 H36C 0.9800 . ?
C37 H37A 0.9800 . ?
C37 H37B 0.9800 . ?
C37 H37C 0.9800 . ?
C38 H38A 0.9800 . ?
C38 H38B 0.9800 . ?
C38 H38C 0.9800 . ?
C39 C40 1.532(5) . ?
C39 C41 1.534(5) . ?
C39 C42 1.546(5) . ?
C40 H40A 0.9800 . ?
C40 H40B 0.9800 . ?
C40 H40C 0.9800 . ?
C41 H41A 0.9800 . ?
C41 H41B 0.9800 . ?
C41 H41C 0.9800 . ?
C42 H42A 0.9800 . ?
C42 H42B 0.9800 . ?
C42 H42C 0.9800 . ?
Sb1 F2 1.866(2) . ?
Sb1 F5 1.869(2) . ?
Sb1 F1 1.872(2) . ?
Sb1 F6 1.876(2) . ?
Sb1 F3 1.877(2) . ?
Sb1 F4 1.879(2) . ?
Sb2 F10 1.866(2) . ?
Sb2 F11 1.870(2) . ?
Sb2 F9 1.874(2) . ?
Sb2 F7 1.876(2) . ?
Sb2 F8 1.879(2) . ?
Sb2 F12 1.885(2) . ?

loop_
_geom_torsion_atom_site_label_1
_geom_torsion_atom_site_label_2
_geom_torsion_atom_site_label_3
_geom_torsion_atom_site_label_4
_geom_torsion
_geom_torsion_site_symmetry_1
_geom_torsion_site_symmetry_2
_geom_torsion_site_symmetry_3
_geom_torsion_site_symmetry_4
_geom_torsion_publ_flag
Au3 C1 C2 C3 8(3) . . . . ?
Au2 C1 C2 C3 -129.0(15) . . . . ?
Au1 C1 C2 C3 134.8(15) . . . . ?
Au3 C1 C2 Au2 136.9(18) . . . . ?
Au1 C1 C2 Au2 -96.29(11) . . . . ?
Au3 C1 C2 Au1 -126.8(18) . . . . ?
Au2 C1 C2 Au1 96.29(11) . . . . ?
C1 C2 C3 C6 -101.0(15) . . . . ?
Au2 C2 C3 C6 136.6(2) . . . . ?
Au1 C2 C3 C6 27.6(4) . . . . ?
C1 C2 C3 C5 137.8(14) . . . . ?
Au2 C2 C3 C5 15.4(4) . . . . ?
Au1 C2 C3 C5 -93.7(3) . . . . ?
C1 C2 C3 C4 17.8(16) . . . . ?
Au2 C2 C3 C4 -104.6(3) . . . . ?
Au1 C2 C3 C4 146.4(3) . . . . ?
Au3 C1 Au1 C2 171.9(3) . . . . ?
Au2 C1 Au1 C2 -84.7(2) . . . . ?
C2 C1 Au1 Au3 -171.9(3) . . . . ?
Au2 C1 Au1 Au3 103.44(16) . . . . ?
C2 C1 Au1 Au2 84.7(2) . . . . ?
Au3 C1 Au1 Au2 -103.44(16) . . . . ?
C3 C2 Au1 C1 -167.9(4) . . . . ?
Au2 C2 Au1 C1 64.1(2) . . . . ?
C1 C2 Au1 P1 168.22(18) . . . . ?
C3 C2 Au1 P1 0.3(4) . . . . ?
Au2 C2 Au1 P1 -127.71(14) . . . . ?
C1 C2 Au1 Au3 5.4(2) . . . . ?
C3 C2 Au1 Au3 -162.5(3) . . . . ?
Au2 C2 Au1 Au3 69.44(7) . . . . ?
C1 C2 Au1 Au2 -64.1(2) . . . . ?
C3 C2 Au1 Au2 128.0(3) . . . . ?
C2 Au1 P1 C7 165.7(2) . . . . ?
Au3 Au1 P1 C7 -37.56(14) . . . . ?
Au2 Au1 P1 C7 64.52(14) . . . . ?
C2 Au1 P1 C15 44.4(2) . . . . ?
Au3 Au1 P1 C15 -158.87(11) . . . . ?
Au2 Au1 P1 C15 -56.78(12) . . . . ?
C2 Au1 P1 C11 -74.5(2) . . . . ?
Au3 Au1 P1 C11 82.21(12) . . . . ?
Au2 Au1 P1 C11 -175.71(11) . . . . ?
C15 P1 C7 C9 -166.3(3) . . . . ?
C11 P1 C7 C9 -42.7(3) . . . . ?
Au1 P1 C7 C9 73.7(3) . . . . ?
C15 P1 C7 C8 76.9(3) . . . . ?
C11 P1 C7 C8 -159.5(2) . . . . ?
Au1 P1 C7 C8 -43.0(3) . . . . ?
C15 P1 C7 C10 -45.6(3) . . . . ?
C11 P1 C7 C10 78.0(3) . . . . ?
Au1 P1 C7 C10 -165.6(3) . . . . ?
C7 P1 C11 C13 -47.0(3) . . . . ?
C15 P1 C11 C13 76.1(3) . . . . ?
Au1 P1 C11 C13 -167.0(2) . . . . ?
C7 P1 C11 C14 -169.4(2) . . . . ?
C15 P1 C11 C14 -46.2(3) . . . . ?
Au1 P1 C11 C14 70.6(2) . . . . ?
C7 P1 C11 C12 75.3(3) . . . . ?
C15 P1 C11 C12 -161.5(2) . . . . ?
Au1 P1 C11 C12 -44.7(3) . . . . ?
C7 P1 C15 C18 80.6(3) . . . . ?
C11 P1 C15 C18 -42.7(3) . . . . ?
Au1 P1 C15 C18 -157.8(2) . . . . ?
C7 P1 C15 C17 -156.9(3) . . . . ?
C11 P1 C15 C17 79.8(3) . . . . ?
Au1 P1 C15 C17 -35.2(3) . . . . ?
C7 P1 C15 C16 -42.1(3) . . . . ?
C11 P1 C15 C16 -165.4(2) . . . . ?
Au1 P1 C15 C16 79.5(3) . . . . ?
Au3 C1 Au2 C2 -173.0(3) . . . . ?
Au1 C1 Au2 C2 85.0(2) . . . . ?
C2 C1 Au2 Au1 -85.0(2) . . . . ?
Au3 C1 Au2 Au1 102.00(16) . . . . ?
C2 C1 Au2 Au3 173.0(3) . . . . ?
Au1 C1 Au2 Au3 -102.00(16) . . . . ?
C3 C2 Au2 C1 166.9(4) . . . . ?
Au1 C2 Au2 C1 -64.0(2) . . . . ?
C1 C2 Au2 P2 -178.48(18) . . . . ?
C3 C2 Au2 P2 -11.5(4) . . . . ?
Au1 C2 Au2 P2 117.51(18) . . . . ?
C1 C2 Au2 Au1 64.0(2) . . . . ?
C3 C2 Au2 Au1 -129.0(3) . . . . ?
C1 C2 Au2 Au3 -4.56(19) . . . . ?
C3 C2 Au2 Au3 162.4(3) . . . . ?
Au1 C2 Au2 Au3 -68.58(6) . . . . ?
P1 Au1 Au2 C1 -172.20(13) . . . . ?
C2 Au1 Au2 C1 42.92(16) . . . . ?
Au3 Au1 Au2 C1 -43.30(12) . . . . ?
C1 Au1 Au2 P2 166.63(13) . . . . ?
P1 Au1 Au2 P2 -5.57(5) . . . . ?
C2 Au1 Au2 P2 -150.45(10) . . . . ?
Au3 Au1 Au2 P2 123.33(3) . . . . ?
C1 Au1 Au2 C2 -42.92(16) . . . . ?
P1 Au1 Au2 C2 144.88(11) . . . . ?
Au3 Au1 Au2 C2 -86.22(10) . . . . ?
C1 Au1 Au2 Au3 43.30(12) . . . . ?
P1 Au1 Au2 Au3 -128.90(4) . . . . ?
C2 Au1 Au2 Au3 86.22(10) . . . . ?
C2 Au2 P2 C23 50.6(2) . . . . ?
Au1 Au2 P2 C23 146.89(11) . . . . ?
Au3 Au2 P2 C23 -121.62(11) . . . . ?
C2 Au2 P2 C27 -69.4(2) . . . . ?
Au1 Au2 P2 C27 26.96(12) . . . . ?
Au3 Au2 P2 C27 118.46(11) . . . . ?
C2 Au2 P2 C19 171.4(2) . . . . ?
Au1 Au2 P2 C19 -92.31(12) . . . . ?
Au3 Au2 P2 C19 -0.82(12) . . . . ?
C23 P2 C19 C20 -79.1(3) . . . . ?
C27 P2 C19 C20 44.9(3) . . . . ?
Au2 P2 C19 C20 162.2(2) . . . . ?
C23 P2 C19 C21 43.9(3) . . . . ?
C27 P2 C19 C21 167.9(2) . . . . ?
Au2 P2 C19 C21 -74.8(3) . . . . ?
C23 P2 C19 C22 158.6(2) . . . . ?
C27 P2 C19 C22 -77.4(3) . . . . ?
Au2 P2 C19 C22 39.9(2) . . . . ?
C27 P2 C23 C26 42.9(3) . . . . ?
C19 P2 C23 C26 166.8(2) . . . . ?
Au2 P2 C23 C26 -74.8(2) . . . . ?
C27 P2 C23 C24 -78.7(3) . . . . ?
C19 P2 C23 C24 45.1(3) . . . . ?
Au2 P2 C23 C24 163.5(2) . . . . ?
C27 P2 C23 C25 159.5(2) . . . . ?
C19 P2 C23 C25 -76.6(3) . . . . ?
Au2 P2 C23 C25 41.8(3) . . . . ?
C23 P2 C27 C29 46.5(3) . . . . ?
C19 P2 C27 C29 -77.9(3) . . . . ?
Au2 P2 C27 C29 164.7(2) . . . . ?
C23 P2 C27 C28 169.2(2) . . . . ?
C19 P2 C27 C28 44.8(3) . . . . ?
Au2 P2 C27 C28 -72.6(3) . . . . ?
C23 P2 C27 C30 -76.1(3) . . . . ?
C19 P2 C27 C30 159.6(2) . . . . ?
Au2 P2 C27 C30 42.1(3) . . . . ?
C2 C1 Au3 Au1 125.7(18) . . . . ?
Au2 C1 Au3 Au1 -98.38(15) . . . . ?
C2 C1 Au3 Au2 -135.9(18) . . . . ?
Au1 C1 Au3 Au2 98.38(15) . . . . ?
P1 Au1 Au3 C1 -173.79(15) . . . . ?
C2 Au1 Au3 C1 -4.43(17) . . . . ?
Au2 Au1 Au3 C1 48.26(14) . . . . ?
C1 Au1 Au3 P3 169.44(14) . . . . ?
P1 Au1 Au3 P3 -4.35(5) . . . . ?
C2 Au1 Au3 P3 165.01(9) . . . . ?
Au2 Au1 Au3 P3 -142.30(3) . . . . ?
C1 Au1 Au3 Au2 -48.26(14) . . . . ?
P1 Au1 Au3 Au2 137.95(3) . . . . ?
C2 Au1 Au3 Au2 -52.69(8) . . . . ?
P2 Au2 Au3 C1 -179.28(14) . . . . ?
C2 Au2 Au3 C1 3.84(16) . . . . ?
Au1 Au2 Au3 C1 -49.62(14) . . . . ?
C1 Au2 Au3 P3 -177.27(14) . . . . ?
P2 Au2 Au3 P3 3.45(5) . . . . ?
C2 Au2 Au3 P3 -173.44(9) . . . . ?
Au1 Au2 Au3 P3 133.11(4) . . . . ?
C1 Au2 Au3 Au1 49.62(14) . . . . ?
P2 Au2 Au3 Au1 -129.66(3) . . . . ?
C2 Au2 Au3 Au1 53.45(8) . . . . ?
Au1 Au3 P3 C31 171.26(12) . . . . ?
Au2 Au3 P3 C31 62.82(13) . . . . ?
Au1 Au3 P3 C39 -69.40(12) . . . . ?
Au2 Au3 P3 C39 -177.83(11) . . . . ?
Au1 Au3 P3 C35 49.56(13) . . . . ?
Au2 Au3 P3 C35 -58.88(13) . . . . ?
C39 P3 C31 C33 76.1(3) . . . . ?
C35 P3 C31 C33 -47.0(3) . . . . ?
Au3 P3 C31 C33 -169.2(2) . . . . ?
C39 P3 C31 C32 -160.0(2) . . . . ?
C35 P3 C31 C32 76.9(3) . . . . ?
Au3 P3 C31 C32 -45.3(3) . . . . ?
C39 P3 C31 C34 -45.2(3) . . . . ?
C35 P3 C31 C34 -168.3(2) . . . . ?
Au3 P3 C31 C34 69.4(3) . . . . ?
C31 P3 C35 C37 81.6(3) . . . . ?
C39 P3 C35 C37 -41.8(3) . . . . ?
Au3 P3 C35 C37 -156.4(2) . . . . ?
C31 P3 C35 C36 -41.3(3) . . . . ?
C39 P3 C35 C36 -164.7(2) . . . . ?
Au3 P3 C35 C36 80.8(2) . . . . ?
C31 P3 C35 C38 -157.0(3) . . . . ?
C39 P3 C35 C38 79.6(3) . . . . ?
Au3 P3 C35 C38 -35.0(3) . . . . ?
C31 P3 C39 C40 -47.0(3) . . . . ?
C35 P3 C39 C40 75.5(3) . . . . ?
Au3 P3 C39 C40 -165.7(2) . . . . ?
C31 P3 C39 C41 -170.4(2) . . . . ?
C35 P3 C39 C41 -47.9(3) . . . . ?
Au3 P3 C39 C41 71.0(2) . . . . ?
C31 P3 C39 C42 75.0(3) . . . . ?
C35 P3 C39 C42 -162.5(2) . . . . ?
Au3 P3 C39 C42 -43.6(2) . . . . ?
